data_4073417
loop_
_publ_author_name
'Jaroschik, Florian'
'Nief, Fran\,cois'
'Le Goff, Xavier-Fr\'ed\'eric'
'Ricard, Louis'

_publ_section_title
;
 Synthesis and Reactivity of Organometallic Complexes of Divalent Thulium
 with Cyclopentadienyl and Phospholyl Ligands
;
_journal_issue 14
_journal_name_full Organometallics
_journal_page_first 3552
_journal_paper_doi 10.1021/om700316a
_journal_volume 26
_journal_year 2007
_chemical_formula_sum 'C48 H80 P4 Tm2'
_chemical_formula_weight 1118.86
_chemical_name_systematic
; 
 ? 
;
_space_group_IT_number 2
_symmetry_cell_setting triclinic
_symmetry_space_group_name_Hall '-P 1'
_symmetry_space_group_name_H-M 'P -1'
_atom_sites_solution_hydrogens geom
_atom_sites_solution_primary direct
_atom_sites_solution_secondary difmap
_audit_creation_method SHELXL-97
_cell_angle_alpha 88.780(1)
_cell_angle_beta 79.279(1)
_cell_angle_gamma 74.166(1)
_cell_formula_units_Z 2
_cell_length_a 10.730(1)
_cell_length_b 11.957(1)
_cell_length_c 20.320(1)
_cell_measurement_reflns_used 6103
_cell_measurement_temperature 150.0(1)
_cell_measurement_theta_max 27.485
_cell_measurement_theta_min 0.998
_cell_volume 2463.1(3)
_computing_structure_refinement 'SHELXL-97 (Sheldrick, 1997)'
_computing_structure_solution 'SHELXS-97 (Sheldrick, 1990)'
_diffrn_ambient_temperature 150.0(1)
_diffrn_measured_fraction_theta_full 0.995
_diffrn_measured_fraction_theta_max 0.995
_diffrn_measurement_device_type KappaCCD
_diffrn_measurement_method 'phi and omega scans'
_diffrn_radiation_monochromator graphite
_diffrn_radiation_source 'fine-focus sealed tube'
_diffrn_radiation_type MoK\a
_diffrn_radiation_wavelength 0.71069
_diffrn_reflns_av_R_equivalents 0.0624
_diffrn_reflns_av_sigmaI/netI 0.0945
_diffrn_reflns_limit_h_max 13
_diffrn_reflns_limit_h_min -13
_diffrn_reflns_limit_k_max 15
_diffrn_reflns_limit_k_min -15
_diffrn_reflns_limit_l_max 19
_diffrn_reflns_limit_l_min -26
_diffrn_reflns_number 25589
_diffrn_reflns_theta_full 27.47
_diffrn_reflns_theta_max 27.47
_diffrn_reflns_theta_min 1.02
_exptl_absorpt_coefficient_mu 3.738
_exptl_absorpt_correction_T_max 0.8961
_exptl_absorpt_correction_T_min 0.7062
_exptl_absorpt_correction_type multi-scan
_exptl_crystal_colour 'olive green'
_exptl_crystal_density_diffrn 1.509
_exptl_crystal_density_method 'not measured'
_exptl_crystal_description plate
_exptl_crystal_F_000 1132
_exptl_crystal_size_max 0.10
_exptl_crystal_size_mid 0.10
_exptl_crystal_size_min 0.03
_refine_diff_density_max 2.148
_refine_diff_density_min -2.061
_refine_diff_density_rms 0.177
_refine_ls_extinction_method none
_refine_ls_goodness_of_fit_ref 1.067
_refine_ls_hydrogen_treatment mixed
_refine_ls_matrix_type full
_refine_ls_number_parameters 511
_refine_ls_number_reflns 11211
_refine_ls_number_restraints 0
_refine_ls_restrained_S_all 1.067
_refine_ls_R_factor_all 0.0918
_refine_ls_R_factor_gt 0.0528
_refine_ls_shift/su_max 0.001
_refine_ls_shift/su_mean 0.000
_refine_ls_structure_factor_coef Fsqd
_refine_ls_weighting_details 'calc w=1/[\s^2^(Fo^2^)+(0.0565P)^2^+0.8217P] where P=(Fo^2^+2Fc^2^)/3'
_refine_ls_weighting_scheme calc
_refine_ls_wR_factor_gt 0.1213
_refine_ls_wR_factor_ref 0.1333
_reflns_number_gt 7492
_reflns_number_total 11211
_reflns_threshold_expression >2sigma(I)
_cod_data_source_file om700316a-file002.cif
_cod_data_source_block fj187
_cod_depositor_comments
;
The following automatic conversions were performed:

'_symmetry_cell_setting' value 'Triclinic' changed to 'triclinic'
according to /home/saulius/struct/CIF-dictionaries/cif_core.dic
dictionary named 'cif_core.dic' version 2.4.1 from 2010-06-29.

Automatic conversion script
Id: cif_fix_values 1715 2011-07-08 13:25:40Z adriana 
;
_cod_original_sg_symbol_H-M 'P-1     '
_cod_database_code 4073417

loop_
_symmetry_equiv_pos_as_xyz
'x, y, z'
'-x, -y, -z'

loop_
_atom_site_label
_atom_site_type_symbol
_atom_site_fract_x
_atom_site_fract_y
_atom_site_fract_z
_atom_site_U_iso_or_equiv
_atom_site_adp_type
_atom_site_occupancy
_atom_site_symmetry_multiplicity
_atom_site_calc_flag
_atom_site_refinement_flags
Tm1 Tm 0.56732(3) 0.13107(2) 0.554870(16) 0.02485(10) Uani 1 1 d .
Tm2 Tm 0.61292(3) -0.17266(3) 0.942677(16) 0.02958(11) Uani 1 1 d .
P1 P 0.5042(2) 0.30798(16) 0.66456(10) 0.0268(4) Uani 1 1 d .
P2 P 0.67750(19) -0.10699(15) 0.48781(9) 0.0245(4) Uani 1 1 d .
P3 P 0.3358(2) -0.02038(16) 0.98141(10) 0.0304(4) Uani 1 1 d .
P4 P 0.6426(2) -0.33087(17) 0.82762(10) 0.0353(5) Uani 1 1 d .
C1 C 0.4115(7) 0.3575(5) 0.5999(4) 0.0263(16) Uani 1 1 d .
C2 C 0.4956(8) 0.3644(5) 0.5400(4) 0.0283(17) Uani 1 1 d .
H2 H 0.4651 0.3869 0.4994 0.034 Uiso 1 1 calc R
C3 C 0.6298(7) 0.3354(6) 0.5445(4) 0.0281(16) Uani 1 1 d .
H3 H 0.6978 0.3373 0.5075 0.034 Uiso 1 1 calc R
C4 C 0.6543(7) 0.3031(6) 0.6091(4) 0.0260(16) Uani 1 1 d .
C5 C 0.2636(8) 0.4134(6) 0.6148(4) 0.0300(17) Uani 1 1 d .
C6 C 0.2007(8) 0.4268(7) 0.5525(4) 0.039(2) Uani 1 1 d .
H6A H 0.2451 0.4707 0.5192 0.059 Uiso 1 1 calc R
H6B H 0.1070 0.4685 0.5647 0.059 Uiso 1 1 calc R
H6C H 0.2097 0.3497 0.5334 0.059 Uiso 1 1 calc R
C7 C 0.2448(8) 0.5359(6) 0.6455(4) 0.0359(19) Uani 1 1 d .
H7A H 0.2749 0.5280 0.6885 0.054 Uiso 1 1 calc R
H7B H 0.1512 0.5789 0.6527 0.054 Uiso 1 1 calc R
H7C H 0.2962 0.5781 0.6148 0.054 Uiso 1 1 calc R
C8 C 0.1907(8) 0.3480(7) 0.6671(4) 0.039(2) Uani 1 1 d .
H8A H 0.2067 0.2678 0.6509 0.059 Uiso 1 1 calc R
H8B H 0.0959 0.3867 0.6747 0.059 Uiso 1 1 calc R
H8C H 0.2229 0.3476 0.7092 0.059 Uiso 1 1 calc R
C9 C 0.7811(8) 0.2982(6) 0.6327(4) 0.0298(17) Uani 1 1 d .
C10 C 0.7983(8) 0.2213(6) 0.6932(4) 0.038(2) Uani 1 1 d .
H10A H 0.7192 0.2459 0.7282 0.057 Uiso 1 1 calc R
H10B H 0.8751 0.2285 0.7106 0.057 Uiso 1 1 calc R
H10C H 0.8115 0.1401 0.6797 0.057 Uiso 1 1 calc R
C11 C 0.9045(8) 0.2587(6) 0.5774(4) 0.0345(18) Uani 1 1 d .
H11A H 0.9183 0.1769 0.5649 0.052 Uiso 1 1 calc R
H11B H 0.9815 0.2675 0.5939 0.052 Uiso 1 1 calc R
H11C H 0.8923 0.3064 0.5380 0.052 Uiso 1 1 calc R
C12 C 0.7711(9) 0.4245(6) 0.6542(4) 0.044(2) Uani 1 1 d .
H12A H 0.7577 0.4755 0.6163 0.065 Uiso 1 1 calc R
H12B H 0.8527 0.4266 0.6686 0.065 Uiso 1 1 calc R
H12C H 0.6965 0.4512 0.6915 0.065 Uiso 1 1 calc R
C13 C 0.7410(7) 0.0032(5) 0.4454(4) 0.0245(15) Uani 1 1 d .
C14 C 0.8148(7) 0.0439(6) 0.4839(4) 0.0273(16) Uani 1 1 d .
H14 H 0.8575 0.1027 0.4700 0.033 Uiso 1 1 calc R
C15 C 0.8194(7) -0.0111(6) 0.5456(4) 0.0289(17) Uani 1 1 d .
H15 H 0.8666 0.0080 0.5769 0.035 Uiso 1 1 calc R
C16 C 0.7506(7) -0.0953(5) 0.5581(4) 0.0251(16) Uani 1 1 d .
C17 C 0.7281(7) 0.0409(6) 0.3748(4) 0.0274(16) Uani 1 1 d .
C18 C 0.6211(8) -0.0024(6) 0.3509(4) 0.0308(17) Uani 1 1 d .
H18A H 0.6487 -0.0876 0.3472 0.046 Uiso 1 1 calc R
H18B H 0.6084 0.0293 0.3070 0.046 Uiso 1 1 calc R
H18C H 0.5381 0.0234 0.3832 0.046 Uiso 1 1 calc R
C19 C 0.8589(8) -0.0087(7) 0.3268(4) 0.0378(19) Uani 1 1 d .
H19A H 0.9271 0.0218 0.3398 0.057 Uiso 1 1 calc R
H19B H 0.8489 0.0139 0.2810 0.057 Uiso 1 1 calc R
H19C H 0.8847 -0.0938 0.3288 0.057 Uiso 1 1 calc R
C20 C 0.6936(8) 0.1734(6) 0.3732(4) 0.0312(17) Uani 1 1 d .
H20A H 0.6083 0.2067 0.4026 0.047 Uiso 1 1 calc R
H20B H 0.6885 0.1981 0.3273 0.047 Uiso 1 1 calc R
H20C H 0.7619 0.2004 0.3888 0.047 Uiso 1 1 calc R
C21 C 0.7618(7) -0.1757(6) 0.6176(4) 0.0285(16) Uani 1 1 d .
C22 C 0.9015(8) -0.2579(7) 0.6053(4) 0.040(2) Uani 1 1 d .
H22A H 0.9658 -0.2124 0.6015 0.061 Uiso 1 1 calc R
H22B H 0.9165 -0.3038 0.5638 0.061 Uiso 1 1 calc R
H22C H 0.9117 -0.3102 0.6430 0.061 Uiso 1 1 calc R
C23 C 0.7354(9) -0.1069(7) 0.6833(4) 0.038(2) Uani 1 1 d .
H23A H 0.8017 -0.0641 0.6820 0.057 Uiso 1 1 calc R
H23B H 0.7400 -0.1604 0.7205 0.057 Uiso 1 1 calc R
H23C H 0.6474 -0.0518 0.6896 0.057 Uiso 1 1 calc R
C24 C 0.6667(7) -0.2513(6) 0.6239(4) 0.0309(17) Uani 1 1 d .
H24A H 0.6833 -0.3065 0.6597 0.046 Uiso 1 1 calc R
H24B H 0.6799 -0.2942 0.5814 0.046 Uiso 1 1 calc R
H24C H 0.5758 -0.2019 0.6346 0.046 Uiso 1 1 calc R
C25 C 0.2079(8) 0.0336(6) 1.0509(4) 0.0312(17) Uani 1 1 d .
C26 C 0.1457(8) 0.1487(6) 1.0410(4) 0.0349(18) Uani 1 1 d .
H26 H 0.0722 0.1934 1.0719 0.042 Uiso 1 1 calc R
C27 C 0.2010(8) 0.1948(6) 0.9806(4) 0.0326(18) Uani 1 1 d .
H27 H 0.1686 0.2730 0.9684 0.039 Uiso 1 1 calc R
C28 C 0.3046(8) 0.1162(6) 0.9419(4) 0.0309(17) Uani 1 1 d .
C29 C 0.1505(8) -0.0363(7) 1.1061(4) 0.0358(19) Uani 1 1 d .
C30 C 0.2407(8) -0.1588(6) 1.1102(4) 0.041(2) Uani 1 1 d .
H30A H 0.3211 -0.1537 1.1248 0.061 Uiso 1 1 calc R
H30B H 0.2639 -0.1980 1.0660 0.061 Uiso 1 1 calc R
H30C H 0.1948 -0.2031 1.1424 0.061 Uiso 1 1 calc R
C31 C 0.0224(9) -0.0508(8) 1.0901(5) 0.054(3) Uani 1 1 d .
H31A H -0.0179 -0.0932 1.1259 0.081 Uiso 1 1 calc R
H31B H 0.0411 -0.0944 1.0475 0.081 Uiso 1 1 calc R
H31C H -0.0384 0.0260 1.0867 0.081 Uiso 1 1 calc R
C32 C 0.1223(9) 0.0258(7) 1.1745(4) 0.047(2) Uani 1 1 d .
H32A H 0.2020 0.0443 1.1822 0.070 Uiso 1 1 calc R
H32B H 0.0956 -0.0250 1.2096 0.070 Uiso 1 1 calc R
H32C H 0.0511 0.0977 1.1755 0.070 Uiso 1 1 calc R
C33 C 0.3714(7) 0.1411(6) 0.8730(4) 0.0294(17) Uani 1 1 d .
C34 C 0.2795(8) 0.1505(7) 0.8242(4) 0.041(2) Uani 1 1 d .
H34A H 0.2640 0.0745 0.8183 0.062 Uiso 1 1 calc R
H34B H 0.3191 0.1753 0.7810 0.062 Uiso 1 1 calc R
H34C H 0.1955 0.2076 0.8416 0.062 Uiso 1 1 calc R
C35 C 0.4072(8) 0.2554(6) 0.8752(4) 0.039(2) Uani 1 1 d .
H35A H 0.4574 0.2676 0.8315 0.059 Uiso 1 1 calc R
H35B H 0.4608 0.2528 0.9097 0.059 Uiso 1 1 calc R
H35C H 0.3264 0.3195 0.8860 0.059 Uiso 1 1 calc R
C36 C 0.4997(8) 0.0418(6) 0.8490(4) 0.0359(19) Uani 1 1 d .
H36A H 0.4771 -0.0313 0.8443 0.054 Uiso 1 1 calc R
H36B H 0.5576 0.0334 0.8819 0.054 Uiso 1 1 calc R
H36C H 0.5453 0.0610 0.8056 0.054 Uiso 1 1 calc R
C37 C 0.5002(8) -0.3284(6) 0.8881(4) 0.0344(18) Uani 1 1 d .
C38 C 0.5373(9) -0.3737(6) 0.9488(4) 0.038(2) Uani 1 1 d .
H38 H 0.4750 -0.3800 0.9876 0.046 Uiso 1 1 calc R
C39 C 0.6717(8) -0.4079(6) 0.9470(4) 0.0361(19) Uani 1 1 d .
H39 H 0.7098 -0.4385 0.9844 0.043 Uiso 1 1 calc R
C40 C 0.7471(8) -0.3933(6) 0.8844(4) 0.0302(17) Uani 1 1 d .
C41 C 0.3662(8) -0.3137(7) 0.8691(4) 0.041(2) Uani 1 1 d .
C42 C 0.3717(9) -0.4228(8) 0.8305(6) 0.067(3) Uani 1 1 d .
H42A H 0.4237 -0.4233 0.7853 0.100 Uiso 1 1 calc R
H42B H 0.2821 -0.4240 0.8273 0.100 Uiso 1 1 calc R
H42C H 0.4130 -0.4915 0.8538 0.100 Uiso 1 1 calc R
C43 C 0.3311(10) -0.2112(8) 0.8240(5) 0.055(3) Uani 1 1 d .
H43A H 0.4025 -0.2188 0.7851 0.082 Uiso 1 1 calc R
H43B H 0.3189 -0.1387 0.8491 0.082 Uiso 1 1 calc R
H43C H 0.2493 -0.2102 0.8088 0.082 Uiso 1 1 calc R
C44 C 0.2545(9) -0.2959(8) 0.9307(5) 0.051(2) Uani 1 1 d .
H44A H 0.1707 -0.2885 0.9161 0.076 Uiso 1 1 calc R
H44B H 0.2492 -0.2249 0.9556 0.076 Uiso 1 1 calc R
H44C H 0.2725 -0.3627 0.9596 0.076 Uiso 1 1 calc R
C45 C 0.8943(8) -0.4529(7) 0.8625(4) 0.040(2) Uani 1 1 d .
C46 C 0.9061(9) -0.5724(7) 0.8331(5) 0.050(2) Uani 1 1 d .
H46A H 0.8590 -0.6149 0.8660 0.075 Uiso 1 1 calc R
H46B H 0.9993 -0.6161 0.8217 0.075 Uiso 1 1 calc R
H46C H 0.8675 -0.5632 0.7925 0.075 Uiso 1 1 calc R
C47 C 0.9561(9) -0.3824(8) 0.8072(4) 0.053(2) Uani 1 1 d .
H47A H 0.9081 -0.3728 0.7699 0.079 Uiso 1 1 calc R
H47B H 1.0488 -0.4240 0.7910 0.079 Uiso 1 1 calc R
H47C H 0.9505 -0.3057 0.8256 0.079 Uiso 1 1 calc R
C48 C 0.9694(9) -0.4689(7) 0.9197(4) 0.047(2) Uani 1 1 d .
H48A H 0.9674 -0.3925 0.9372 0.070 Uiso 1 1 calc R
H48B H 1.0610 -0.5134 0.9035 0.070 Uiso 1 1 calc R
H48C H 0.9283 -0.5110 0.9554 0.070 Uiso 1 1 calc R

loop_
_atom_site_aniso_label
_atom_site_aniso_U_11
_atom_site_aniso_U_22
_atom_site_aniso_U_33
_atom_site_aniso_U_23
_atom_site_aniso_U_13
_atom_site_aniso_U_12
Tm1 0.0261(2) 0.01967(16) 0.02898(19) 0.00171(13) -0.00479(14) -0.00681(14)
Tm2 0.0318(2) 0.02559(18) 0.0325(2) 0.00199(14) -0.00704(16) -0.00919(15)
P1 0.0261(11) 0.0258(9) 0.0277(10) 0.0024(8) -0.0043(8) -0.0063(8)
P2 0.0259(11) 0.0203(8) 0.0284(10) 0.0034(8) -0.0057(8) -0.0081(8)
P3 0.0349(12) 0.0253(9) 0.0329(11) 0.0040(8) -0.0080(9) -0.0106(9)
P4 0.0406(14) 0.0335(10) 0.0327(11) 0.0020(9) -0.0078(10) -0.0114(10)
C1 0.031(4) 0.015(3) 0.034(4) 0.001(3) -0.005(3) -0.009(3)
C2 0.039(5) 0.019(3) 0.029(4) 0.007(3) -0.014(4) -0.007(3)
C3 0.027(4) 0.027(4) 0.029(4) 0.003(3) 0.000(3) -0.009(3)
C4 0.034(4) 0.022(3) 0.029(4) 0.004(3) -0.013(3) -0.014(3)
C5 0.032(5) 0.021(3) 0.033(4) 0.000(3) -0.008(4) -0.001(3)
C6 0.039(5) 0.032(4) 0.046(5) 0.001(4) -0.014(4) -0.003(4)
C7 0.032(5) 0.028(4) 0.046(5) -0.001(4) -0.008(4) -0.004(3)
C8 0.034(5) 0.038(4) 0.043(5) 0.002(4) -0.001(4) -0.011(4)
C9 0.032(5) 0.026(4) 0.034(4) 0.001(3) -0.005(4) -0.012(3)
C10 0.042(5) 0.029(4) 0.042(5) 0.005(4) -0.012(4) -0.003(4)
C11 0.029(5) 0.034(4) 0.045(5) 0.005(4) -0.011(4) -0.014(4)
C12 0.053(6) 0.033(4) 0.053(6) -0.004(4) -0.023(5) -0.017(4)
C13 0.021(4) 0.019(3) 0.030(4) 0.003(3) 0.000(3) -0.004(3)
C14 0.027(4) 0.026(4) 0.028(4) 0.005(3) -0.001(3) -0.008(3)
C15 0.026(4) 0.026(4) 0.038(4) -0.001(3) -0.012(4) -0.008(3)
C16 0.026(4) 0.018(3) 0.029(4) -0.001(3) -0.002(3) -0.003(3)
C17 0.028(4) 0.027(4) 0.031(4) 0.011(3) -0.007(3) -0.012(3)
C18 0.040(5) 0.030(4) 0.023(4) 0.002(3) -0.002(3) -0.013(4)
C19 0.031(5) 0.045(5) 0.032(4) 0.005(4) 0.002(4) -0.008(4)
C20 0.030(5) 0.028(4) 0.040(5) 0.009(3) -0.011(4) -0.013(3)
C21 0.027(4) 0.027(4) 0.030(4) 0.010(3) -0.006(3) -0.004(3)
C22 0.026(5) 0.039(4) 0.055(5) 0.021(4) -0.012(4) -0.005(4)
C23 0.051(6) 0.044(4) 0.029(4) 0.008(4) -0.011(4) -0.025(4)
C24 0.033(5) 0.021(3) 0.038(4) 0.009(3) -0.010(4) -0.005(3)
C25 0.035(5) 0.028(4) 0.029(4) 0.001(3) -0.004(3) -0.006(3)
C26 0.032(5) 0.029(4) 0.041(5) -0.003(3) -0.007(4) -0.003(3)
C27 0.043(5) 0.026(4) 0.032(4) 0.007(3) -0.012(4) -0.011(4)
C28 0.030(5) 0.029(4) 0.033(4) 0.001(3) -0.007(4) -0.006(3)
C29 0.031(5) 0.042(4) 0.039(5) 0.012(4) -0.008(4) -0.016(4)
C30 0.047(6) 0.037(4) 0.042(5) 0.014(4) -0.007(4) -0.019(4)
C31 0.040(6) 0.073(6) 0.063(6) 0.028(5) -0.019(5) -0.036(5)
C32 0.051(6) 0.047(5) 0.039(5) 0.001(4) 0.004(4) -0.014(4)
C33 0.030(4) 0.027(4) 0.029(4) 0.005(3) -0.002(3) -0.006(3)
C34 0.039(5) 0.048(5) 0.039(5) 0.012(4) -0.012(4) -0.013(4)
C35 0.040(5) 0.032(4) 0.041(5) 0.006(4) 0.005(4) -0.011(4)
C36 0.036(5) 0.039(4) 0.033(4) 0.007(4) -0.004(4) -0.012(4)
C37 0.034(5) 0.029(4) 0.041(5) -0.001(3) -0.005(4) -0.011(4)
C38 0.043(5) 0.038(4) 0.042(5) 0.016(4) -0.016(4) -0.021(4)
C39 0.046(6) 0.032(4) 0.032(4) 0.006(3) -0.008(4) -0.014(4)
C40 0.034(5) 0.026(4) 0.027(4) -0.002(3) -0.005(3) -0.003(3)
C41 0.026(5) 0.049(5) 0.051(5) 0.002(4) -0.011(4) -0.012(4)
C42 0.034(6) 0.062(6) 0.108(9) -0.026(6) -0.025(6) -0.010(5)
C43 0.054(6) 0.063(6) 0.058(6) 0.015(5) -0.029(5) -0.023(5)
C44 0.045(6) 0.047(5) 0.065(6) 0.006(5) -0.014(5) -0.019(5)
C45 0.038(5) 0.039(4) 0.041(5) 0.002(4) -0.004(4) -0.009(4)
C46 0.050(6) 0.038(5) 0.061(6) -0.008(4) -0.013(5) -0.006(4)
C47 0.045(6) 0.067(6) 0.046(6) 0.004(5) -0.009(5) -0.013(5)
C48 0.050(6) 0.031(4) 0.050(5) -0.001(4) -0.014(5) 0.006(4)

loop_
_atom_type_symbol
_atom_type_description
_atom_type_scat_dispersion_real
_atom_type_scat_dispersion_imag
_atom_type_scat_source
C C 0.0033 0.0016 'International Tables Vol C Tables 4.2.6.8 and 6.1.1.4'
H H 0.0000 0.0000 'International Tables Vol C Tables 4.2.6.8 and 6.1.1.4'
P P 0.1023 0.0942 'International Tables Vol C Tables 4.2.6.8 and 6.1.1.4'
Tm Tm -0.3139 5.2483 'International Tables Vol C Tables 4.2.6.8 and 6.1.1.4'

loop_
_geom_angle_atom_site_label_1
_geom_angle_atom_site_label_2
_geom_angle_atom_site_label_3
_geom_angle
_geom_angle_site_symmetry_1
_geom_angle_site_symmetry_3
C3 Tm1 C14 84.0(2) . .
C3 Tm1 C2 30.1(2) . .
C14 Tm1 C2 108.2(2) . .
C3 Tm1 C15 97.3(2) . .
C14 Tm1 C15 29.8(2) . .
C2 Tm1 C15 126.9(2) . .
C3 Tm1 C13 101.6(2) . .
C14 Tm1 C13 29.2(2) . .
C2 Tm1 C13 115.0(2) . .
C15 Tm1 C13 49.7(2) . .
C3 Tm1 C4 29.7(2) . .
C14 Tm1 C4 88.7(2) . .
C2 Tm1 C4 50.7(2) . .
C15 Tm1 C4 87.2(2) . .
C13 Tm1 C4 115.3(2) . .
C3 Tm1 C1 50.2(2) . .
C14 Tm1 C1 134.1(2) . .
C2 Tm1 C1 28.9(2) . .
C15 Tm1 C1 140.9(2) . .
C13 Tm1 C1 143.54(19) . .
C4 Tm1 C1 53.8(2) . .
C3 Tm1 C16 125.7(2) . .
C14 Tm1 C16 50.1(2) . .
C2 Tm1 C16 155.5(2) . .
C15 Tm1 C16 28.55(19) . .
C13 Tm1 C16 53.52(19) . .
C4 Tm1 C16 110.9(2) . .
C1 Tm1 C16 158.3(2) . .
C3 Tm1 P1 54.91(16) . .
C14 Tm1 P1 122.61(16) . .
C2 Tm1 P1 54.77(16) . .
C15 Tm1 P1 111.01(15) . .
C13 Tm1 P1 150.78(14) . .
C4 Tm1 P1 35.72(16) . .
C1 Tm1 P1 35.85(15) . .
C16 Tm1 P1 122.53(14) . .
C3 Tm1 P2 120.71(16) . 2_656
C14 Tm1 P2 124.30(16) . 2_656
C2 Tm1 P2 91.68(16) . 2_656
C15 Tm1 P2 134.27(15) . 2_656
C13 Tm1 P2 95.12(15) . 2_656
C4 Tm1 P2 138.36(15) . 2_656
C1 Tm1 P2 84.78(15) . 2_656
C16 Tm1 P2 109.97(14) . 2_656
P1 Tm1 P2 111.52(5) . 2_656
C3 Tm1 P2 136.31(17) . .
C14 Tm1 P2 54.03(15) . .
C2 Tm1 P2 147.31(16) . .
C15 Tm1 P2 53.08(15) . .
C13 Tm1 P2 35.41(13) . .
C4 Tm1 P2 139.67(16) . .
C1 Tm1 P2 165.47(15) . .
C16 Tm1 P2 34.99(14) . .
P1 Tm1 P2 156.57(5) . .
P2 Tm1 P2 81.23(6) 2_656 .
C27 Tm2 C39 84.7(2) 2_657 .
C27 Tm2 C38 108.2(2) 2_657 .
C39 Tm2 C38 29.4(2) . .
C27 Tm2 C26 30.2(2) 2_657 2_657
C39 Tm2 C26 97.8(2) . 2_657
C38 Tm2 C26 126.8(2) . 2_657
C27 Tm2 C40 89.4(2) 2_657 .
C39 Tm2 C40 29.5(2) . .
C38 Tm2 C40 49.9(2) . .
C26 Tm2 C40 87.6(2) 2_657 .
C27 Tm2 C28 28.6(2) 2_657 2_657
C39 Tm2 C28 101.7(2) . 2_657
C38 Tm2 C28 114.9(2) . 2_657
C26 Tm2 C28 49.8(2) 2_657 2_657
C40 Tm2 C28 115.3(2) . 2_657
C27 Tm2 C37 134.9(2) 2_657 .
C39 Tm2 C37 50.2(2) . .
C38 Tm2 C37 29.5(2) . .
C26 Tm2 C37 141.1(2) 2_657 .
C40 Tm2 C37 53.6(2) . .
C28 Tm2 C37 143.9(2) 2_657 .
C27 Tm2 C25 49.9(2) 2_657 2_657
C39 Tm2 C25 126.0(2) . 2_657
C38 Tm2 C25 155.0(2) . 2_657
C26 Tm2 C25 28.3(2) 2_657 2_657
C40 Tm2 C25 111.3(2) . 2_657
C28 Tm2 C25 53.4(2) 2_657 2_657
C37 Tm2 C25 158.2(2) . 2_657
C27 Tm2 P4 123.25(17) 2_657 .
C39 Tm2 P4 54.84(17) . .
C38 Tm2 P4 54.56(18) . .
C26 Tm2 P4 111.12(17) 2_657 .
C40 Tm2 P4 35.70(15) . .
C28 Tm2 P4 150.80(16) 2_657 .
C37 Tm2 P4 35.53(17) . .
C25 Tm2 P4 122.70(16) 2_657 .
C27 Tm2 P3 123.59(17) 2_657 .
C39 Tm2 P3 122.13(18) . .
C38 Tm2 P3 93.79(19) . .
C26 Tm2 P3 132.96(16) 2_657 .
C40 Tm2 P3 139.34(16) . .
C28 Tm2 P3 94.96(16) 2_657 .
C37 Tm2 P3 85.90(17) . .
C25 Tm2 P3 108.42(15) 2_657 .
P4 Tm2 P3 111.98(6) . .
C27 Tm2 P3 53.22(16) 2_657 2_657
C39 Tm2 P3 136.25(18) . 2_657
C38 Tm2 P3 147.34(18) . 2_657
C26 Tm2 P3 52.63(16) 2_657 2_657
C40 Tm2 P3 139.59(16) . 2_657
C28 Tm2 P3 35.25(14) 2_657 2_657
C37 Tm2 P3 165.81(17) . 2_657
C25 Tm2 P3 34.68(16) 2_657 2_657
P4 Tm2 P3 156.52(6) . 2_657
P3 Tm2 P3 80.46(6) . 2_657
C4 P1 C1 91.4(3) . .
C4 P1 Tm1 67.2(2) . .
C1 P1 Tm1 68.2(2) . .
C16 P2 C13 92.0(3) . .
C16 P2 Tm1 144.4(3) . 2_656
C13 P2 Tm1 113.5(2) . 2_656
C16 P2 Tm1 68.6(2) . .
C13 P2 Tm1 65.5(2) . .
Tm1 P2 Tm1 98.77(6) 2_656 .
C25 P3 C28 92.5(3) . .
C25 P3 Tm2 143.1(3) . .
C28 P3 Tm2 114.7(3) . .
C25 P3 Tm2 68.2(2) . 2_657
C28 P3 Tm2 65.7(2) . 2_657
Tm2 P3 Tm2 99.54(6) . 2_657
C37 P4 C40 91.6(4) . .
C37 P4 Tm2 68.2(3) . .
C40 P4 Tm2 67.5(2) . .
C2 C1 C5 125.4(6) . .
C2 C1 P1 110.3(5) . .
C5 C1 P1 122.4(5) . .
C2 C1 Tm1 70.6(4) . .
C5 C1 Tm1 132.9(4) . .
P1 C1 Tm1 75.9(2) . .
C1 C2 C3 114.3(6) . .
C1 C2 Tm1 80.4(4) . .
C3 C2 Tm1 74.4(4) . .
C2 C3 C4 113.8(7) . .
C2 C3 Tm1 75.4(4) . .
C4 C3 Tm1 79.2(4) . .
C3 C4 C9 124.6(6) . .
C3 C4 P1 110.1(5) . .
C9 C4 P1 123.2(5) . .
C3 C4 Tm1 71.1(4) . .
C9 C4 Tm1 131.6(5) . .
P1 C4 Tm1 77.0(2) . .
C1 C5 C6 113.4(7) . .
C1 C5 C8 112.5(6) . .
C6 C5 C8 108.9(7) . .
C1 C5 C7 105.7(6) . .
C6 C5 C7 108.8(6) . .
C8 C5 C7 107.2(6) . .
C4 C9 C10 112.0(6) . .
C4 C9 C11 113.5(6) . .
C10 C9 C11 109.5(6) . .
C4 C9 C12 106.2(6) . .
C10 C9 C12 108.3(6) . .
C11 C9 C12 107.1(6) . .
C14 C13 C17 123.8(6) . .
C14 C13 P2 110.5(5) . .
C17 C13 P2 125.5(5) . .
C14 C13 Tm1 72.0(4) . .
C17 C13 Tm1 120.0(4) . .
P2 C13 Tm1 79.1(2) . .
C13 C14 C15 112.8(6) . .
C13 C14 Tm1 78.7(4) . .
C15 C14 Tm1 76.6(4) . .
C16 C15 C14 116.1(6) . .
C16 C15 Tm1 81.2(4) . .
C14 C15 Tm1 73.6(4) . .
C15 C16 C21 122.8(6) . .
C15 C16 P2 108.5(5) . .
C21 C16 P2 127.8(5) . .
C15 C16 Tm1 70.2(4) . .
C21 C16 Tm1 127.4(5) . .
P2 C16 Tm1 76.4(2) . .
C13 C17 C20 109.2(6) . .
C13 C17 C19 110.0(6) . .
C20 C17 C19 108.4(6) . .
C13 C17 C18 110.9(5) . .
C20 C17 C18 109.9(6) . .
C19 C17 C18 108.4(6) . .
C23 C21 C24 108.2(6) . .
C23 C21 C16 111.4(6) . .
C24 C21 C16 112.4(6) . .
C23 C21 C22 110.1(6) . .
C24 C21 C22 107.0(6) . .
C16 C21 C22 107.7(6) . .
C26 C25 C29 122.2(7) . .
C26 C25 P3 109.1(6) . .
C29 C25 P3 127.4(5) . .
C26 C25 Tm2 70.9(4) . 2_657
C29 C25 Tm2 128.2(5) . 2_657
P3 C25 Tm2 77.1(3) . 2_657
C25 C26 C27 114.6(7) . .
C25 C26 Tm2 80.8(5) . 2_657
C27 C26 Tm2 72.9(4) . 2_657
C28 C27 C26 114.0(6) . .
C28 C27 Tm2 79.8(5) . 2_657
C26 C27 Tm2 76.9(4) . 2_657
C27 C28 C33 123.8(6) . .
C27 C28 P3 109.7(5) . .
C33 C28 P3 126.2(5) . .
C27 C28 Tm2 71.5(4) . 2_657
C33 C28 Tm2 120.6(5) . 2_657
P3 C28 Tm2 79.0(3) . 2_657
C31 C29 C25 108.1(6) . .
C31 C29 C32 109.4(7) . .
C25 C29 C32 111.2(6) . .
C31 C29 C30 106.7(7) . .
C25 C29 C30 112.8(7) . .
C32 C29 C30 108.6(7) . .
C34 C33 C28 109.8(6) . .
C34 C33 C35 108.7(6) . .
C28 C33 C35 109.9(6) . .
C34 C33 C36 109.6(7) . .
C28 C33 C36 110.0(6) . .
C35 C33 C36 108.8(6) . .
C38 C37 C41 125.9(7) . .
C38 C37 P4 109.8(6) . .
C41 C37 P4 122.1(6) . .
C38 C37 Tm2 71.6(4) . .
C41 C37 Tm2 132.6(5) . .
P4 C37 Tm2 76.2(3) . .
C39 C38 C37 114.4(8) . .
C39 C38 Tm2 74.5(4) . .
C37 C38 Tm2 78.8(4) . .
C38 C39 C40 113.9(7) . .
C38 C39 Tm2 76.1(4) . .
C40 C39 Tm2 78.8(4) . .
C39 C40 C45 124.4(7) . .
C39 C40 P4 110.3(6) . .
C45 C40 P4 123.2(6) . .
C39 C40 Tm2 71.6(4) . .
C45 C40 Tm2 131.5(5) . .
P4 C40 Tm2 76.8(2) . .
C42 C41 C43 107.6(8) . .
C42 C41 C37 108.1(7) . .
C43 C41 C37 112.1(7) . .
C42 C41 C44 108.8(7) . .
C43 C41 C44 107.7(7) . .
C37 C41 C44 112.3(7) . .
C48 C45 C46 108.6(7) . .
C48 C45 C40 113.2(7) . .
C46 C45 C40 107.0(7) . .
C48 C45 C47 109.5(7) . .
C46 C45 C47 108.6(7) . .
C40 C45 C47 109.9(7) . .

loop_
_geom_bond_atom_site_label_1
_geom_bond_atom_site_label_2
_geom_bond_distance
_geom_bond_site_symmetry_2
Tm1 C3 2.698(7) .
Tm1 C14 2.710(7) .
Tm1 C2 2.711(6) .
Tm1 C15 2.749(7) .
Tm1 C13 2.794(7) .
Tm1 C4 2.800(6) .
Tm1 C1 2.834(7) .
Tm1 C16 2.887(7) .
Tm1 P1 2.9595(19) .
Tm1 P2 3.0011(19) 2_656
Tm1 P2 3.0144(18) .
Tm2 C27 2.710(7) 2_657
Tm2 C39 2.713(7) .
Tm2 C38 2.732(7) .
Tm2 C26 2.762(8) 2_657
Tm2 C40 2.804(7) .
Tm2 C28 2.812(7) 2_657
Tm2 C37 2.825(7) .
Tm2 C25 2.885(7) 2_657
Tm2 P4 2.954(2) .
Tm2 P3 3.002(2) .
Tm2 P3 3.0283(19) 2_657
P1 C4 1.773(8) .
P1 C1 1.787(7) .
P2 C16 1.778(7) .
P2 C13 1.779(6) .
P2 Tm1 3.0011(19) 2_656
P3 C25 1.768(8) .
P3 C28 1.780(7) .
P3 Tm2 3.0283(19) 2_657
P4 C37 1.768(8) .
P4 C40 1.771(8) .
C1 C2 1.390(10) .
C1 C5 1.520(10) .
C2 C3 1.406(10) .
C3 C4 1.412(9) .
C4 C9 1.511(10) .
C5 C6 1.529(10) .
C5 C8 1.530(10) .
C5 C7 1.550(10) .
C9 C10 1.529(10) .
C9 C11 1.538(11) .
C9 C12 1.551(10) .
C13 C14 1.391(10) .
C13 C17 1.514(9) .
C14 C15 1.405(9) .
C15 C16 1.396(9) .
C16 C21 1.529(9) .
C17 C20 1.526(9) .
C17 C19 1.528(10) .
C17 C18 1.538(10) .
C21 C23 1.523(10) .
C21 C24 1.525(10) .
C21 C22 1.531(10) .
C25 C26 1.385(10) .
C25 C29 1.524(10) .
C25 Tm2 2.885(7) 2_657
C26 C27 1.428(10) .
C26 Tm2 2.762(8) 2_657
C27 C28 1.369(11) .
C27 Tm2 2.710(7) 2_657
C28 C33 1.514(10) .
C28 Tm2 2.812(7) 2_657
C29 C31 1.524(11) .
C29 C32 1.529(11) .
C29 C30 1.529(11) .
C33 C34 1.505(10) .
C33 C35 1.521(10) .
C33 C36 1.557(11) .
C37 C38 1.418(11) .
C37 C41 1.521(11) .
C38 C39 1.380(11) .
C39 C40 1.409(10) .
C40 C45 1.529(11) .
C41 C42 1.517(12) .
C41 C43 1.520(11) .
C41 C44 1.537(12) .
C45 C48 1.513(11) .
C45 C46 1.525(11) .
C45 C47 1.550(11) .
